data_4502138
loop_
_publ_author_name
'Hisaki, Ichiro'
'Shizuki, Norie'
'Sasaki, Toshiyuki'
'Ito, Yuka'
'Tohnai, Norimitsu'
'Miyata, Mikiji'

_publ_section_title
;
 Handedness Determination of 21Helical Motifs and Hierarchical Analysis of
 Crystal Structures Based on the Motifs: The Case of Cinchona Alkaloid
 Derivatives
;
_journal_issue 12
_journal_name_full 'Crystal Growth &amp; Design'
_journal_page_first 5262
_journal_paper_doi 10.1021/cg101111f
_journal_volume 10
_journal_year 2010
_chemical_absolute_configuration rm
_chemical_formula_moiety 'C19 H25 B N2 O '
_chemical_formula_sum 'C19 H25 B N2 O'
_chemical_formula_weight 308.23
_space_group_IT_number 19
_symmetry_cell_setting orthorhombic
_symmetry_Int_Tables_number 19
_symmetry_space_group_name_Hall 'P 2ac 2ab'
_symmetry_space_group_name_H-M 'P 21 21 21'
_cell_angle_alpha 90.0000
_cell_angle_beta 90.0000
_cell_angle_gamma 90.0000
_cell_formula_units_Z 4
_cell_length_a 9.1793(3)
_cell_length_b 11.5240(3)
_cell_length_c 15.7571(4)
_cell_measurement_reflns_used 9948
_cell_measurement_temperature 213.1
_cell_measurement_theta_max 68.3
_cell_measurement_theta_min 3.8
_cell_volume 1666.82(8)
_computing_cell_refinement PROCESS-AUTO
_computing_data_collection PROCESS-AUTO
_computing_data_reduction CrystalStructure
_computing_publication_material 'CrystalStructure 3.8'
_computing_structure_refinement SHELXL
_computing_structure_solution SIR2004
_diffrn_ambient_temperature 213
_diffrn_detector_area_resol_mean 10.00
_diffrn_measured_fraction_theta_full 0.995
_diffrn_measured_fraction_theta_max 0.995
_diffrn_measurement_device_type 'Rigaku RAXIS-RAPID'
_diffrn_measurement_method \w
_diffrn_radiation_type 'Cu K\a'
_diffrn_radiation_wavelength 1.54187
_diffrn_reflns_av_R_equivalents 0.099
_diffrn_reflns_limit_h_max 11
_diffrn_reflns_limit_h_min -10
_diffrn_reflns_limit_k_max 13
_diffrn_reflns_limit_k_min -13
_diffrn_reflns_limit_l_max 18
_diffrn_reflns_limit_l_min -18
_diffrn_reflns_number 16746
_diffrn_reflns_theta_full 68.20
_diffrn_reflns_theta_max 68.20
_exptl_absorpt_coefficient_mu 0.580
_exptl_absorpt_correction_T_max 0.748
_exptl_absorpt_correction_T_min 0.529
_exptl_absorpt_correction_type multi-scan
_exptl_absorpt_process_details
;
    Higashi, T. (1995). Program for Absorption Correction.
    Rigaku Corporation, Tokyo, Japan.
;
_exptl_crystal_colour colorless
_exptl_crystal_density_diffrn 1.228
_exptl_crystal_density_method 'not measured'
_exptl_crystal_description block
_exptl_crystal_F_000 664.00
_exptl_crystal_size_max 0.80
_exptl_crystal_size_mid 0.70
_exptl_crystal_size_min 0.50
_refine_diff_density_max 0.26
_refine_diff_density_min -0.43
_refine_ls_abs_structure_details 'Flack, H. D. (1983), Acta Cryst. A39, 876-881.  1280 Friedel Pairs'
_refine_ls_abs_structure_Flack 0.2(3)
_refine_ls_extinction_method none
_refine_ls_goodness_of_fit_ref 1.078
_refine_ls_hydrogen_treatment refall
_refine_ls_number_parameters 209
_refine_ls_number_reflns 3025
_refine_ls_R_factor_gt 0.0485
_refine_ls_shift/su_max 0.0000
_refine_ls_structure_factor_coef Fsqd
_refine_ls_weighting_details 'w = 1/[\s^2^(Fo^2^)+(0.0531P)^2^+0.1291P] where P=(Fo^2^+2Fc^2^)/3'
_refine_ls_weighting_scheme calc
_refine_ls_wR_factor_ref 0.1138
_reflns_number_gt 2817
_reflns_number_total 3025
_reflns_threshold_expression F^2^>2.0\s(F^2^)
_cod_data_source_file cg101111f_si_002.cif
_cod_data_source_block Cn_BH3
_cod_original_formula_sum 'C19 H25 B N2 O '
_cod_database_code 4502138

loop_
_symmetry_equiv_pos_site_id
_symmetry_equiv_pos_as_xyz
1 +X,+Y,+Z
2 1/2+X,1/2-Y,-Z
3 -X,1/2+Y,1/2-Z
4 1/2-X,-Y,1/2+Z

loop_
_atom_site_label
_atom_site_type_symbol
_atom_site_fract_x
_atom_site_fract_y
_atom_site_fract_z
_atom_site_U_iso_or_equiv
_atom_site_adp_type
_atom_site_occupancy
_atom_site_symmetry_multiplicity
_atom_site_calc_flag
_atom_site_refinement_flags
O(1) O 0.27861(15) 0.85702(12) 0.24460(8) 0.0269(3) Uani 1.00 1 d .
N(1) N 0.48152(17) 0.86586(13) 0.08840(10) 0.0199(3) Uani 1.00 1 d .
N(2) N -0.03901(19) 1.21201(15) 0.22679(10) 0.0258(4) Uani 1.00 1 d .
C(1) C 0.7570(3) 0.9324(2) 0.34110(14) 0.0474(6) Uani 1.00 1 d .
C(2) C 0.7184(2) 0.8573(2) 0.28335(13) 0.0354(5) Uani 1.00 1 d .
C(3) C 0.6922(2) 0.88192(17) 0.19044(12) 0.0215(4) Uani 1.00 1 d .
C(4) C 0.5723(2) 0.80314(16) 0.15372(13) 0.0237(4) Uani 1.00 1 d .
C(5) C 0.6525(2) 1.00797(17) 0.16931(12) 0.0215(4) Uani 1.00 1 d .
C(6) C 0.6696(2) 1.02240(18) 0.07299(12) 0.0256(4) Uani 1.00 1 d .
C(7) C 0.5855(2) 0.92526(18) 0.02812(12) 0.0253(4) Uani 1.00 1 d .
C(8) C 0.4926(2) 1.02875(16) 0.19307(12) 0.0199(4) Uani 1.00 1 d .
C(9) C 0.3938(2) 0.96245(16) 0.13037(12) 0.0179(4) Uani 1.00 1 d .
C(10) C 0.2501(2) 0.92215(16) 0.16974(12) 0.0200(4) Uani 1.00 1 d .
C(11) C 0.1522(2) 1.02539(17) 0.18826(12) 0.0201(4) Uani 1.00 1 d .
C(12) C 0.1242(2) 1.06075(18) 0.26993(12) 0.0257(4) Uani 1.00 1 d .
C(13) C 0.0286(2) 1.15220(19) 0.28622(13) 0.0286(4) Uani 1.00 1 d .
C(14) C 0.0824(2) 1.08852(17) 0.12111(12) 0.0203(4) Uani 1.00 1 d .
C(15) C -0.0096(2) 1.18266(16) 0.14370(12) 0.0215(4) Uani 1.00 1 d .
C(16) C -0.0777(2) 1.24901(17) 0.07916(14) 0.0273(4) Uani 1.00 1 d .
C(17) C -0.0554(2) 1.22326(18) -0.00371(15) 0.0300(5) Uani 1.00 1 d .
C(18) C 0.0340(2) 1.12884(19) -0.02762(13) 0.0293(5) Uani 1.00 1 d .
C(19) C 0.0994(2) 1.06241(19) 0.03359(12) 0.0251(4) Uani 1.00 1 d .
B(1) B 0.3855(3) 0.7746(2) 0.03475(16) 0.0317(6) Uani 1.00 1 d .
H(1) H 0.7712 1.0106 0.3263 0.057 Uiso 1.00 1 c R
H(2) H 0.7706 0.9083 0.3975 0.057 Uiso 1.00 1 c R
H(3) H 0.7056 0.7802 0.3014 0.043 Uiso 1.00 1 c R
H(4) H 0.7836 0.8636 0.1598 0.026 Uiso 1.00 1 c R
H(5) H 0.6173 0.7348 0.1275 0.028 Uiso 1.00 1 c R
H(6) H 0.5091 0.7763 0.1999 0.028 Uiso 1.00 1 c R
H(7) H 0.7169 1.0626 0.2000 0.026 Uiso 1.00 1 c R
H(8) H 0.6315 1.0981 0.0554 0.031 Uiso 1.00 1 c R
H(9) H 0.7729 1.0186 0.0575 0.031 Uiso 1.00 1 c R
H(10) H 0.5307 0.9579 -0.0196 0.030 Uiso 1.00 1 c R
H(11) H 0.6544 0.8682 0.0055 0.030 Uiso 1.00 1 c R
H(12) H 0.4707 1.1119 0.1907 0.024 Uiso 1.00 1 c R
H(13) H 0.4745 1.0016 0.2511 0.024 Uiso 1.00 1 c R
H(14) H 0.3681 1.0180 0.0848 0.021 Uiso 1.00 1 c R
H(15) H 0.1998 0.8711 0.1285 0.024 Uiso 1.00 1 c R
H(16) H 0.1701 1.0228 0.3155 0.031 Uiso 1.00 1 c R
H(17) H 0.0114 1.1724 0.3431 0.034 Uiso 1.00 1 c R
H(18) H -0.1388 1.3113 0.0940 0.033 Uiso 1.00 1 c R
H(19) H -0.0999 1.2688 -0.0459 0.036 Uiso 1.00 1 c R
H(20) H 0.0486 1.1117 -0.0853 0.035 Uiso 1.00 1 c R
H(21) H 0.1565 0.9984 0.0174 0.030 Uiso 1.00 1 c R
H(22) H 0.3281 0.8160 -0.0071 0.038 Uiso 1.00 1 c R
H(23) H 0.3211 0.7328 0.0728 0.038 Uiso 1.00 1 c R
H(24) H 0.4495 0.7201 0.0063 0.038 Uiso 1.00 1 c R
H(25) H 0.2091 0.8129 0.2542 0.040 Uiso 1.00 1 c R

loop_
_atom_site_aniso_label
_atom_site_aniso_U_11
_atom_site_aniso_U_22
_atom_site_aniso_U_33
_atom_site_aniso_U_12
_atom_site_aniso_U_13
_atom_site_aniso_U_23
O(1) 0.0233(7) 0.0298(7) 0.0275(7) -0.0017(5) 0.0044(6) 0.0136(6)
N(1) 0.0205(8) 0.0235(7) 0.0156(8) 0.0020(6) 0.0013(6) -0.0018(6)
N(2) 0.0243(9) 0.0310(9) 0.0219(9) 0.0018(7) 0.0057(7) -0.0044(7)
C(1) 0.0611(17) 0.0593(15) 0.0217(11) -0.0207(13) -0.0057(11) 0.0052(12)
C(2) 0.0463(14) 0.0384(12) 0.0216(11) 0.0047(11) -0.0050(10) 0.0056(10)
C(3) 0.0186(9) 0.0290(10) 0.0170(10) 0.0039(8) 0.0008(7) 0.0001(8)
C(4) 0.0237(10) 0.0222(9) 0.0252(11) 0.0053(8) -0.0028(8) 0.0028(8)
C(5) 0.0215(10) 0.0253(10) 0.0177(10) -0.0033(8) -0.0003(8) 0.0005(8)
C(6) 0.0224(10) 0.0348(10) 0.0196(10) -0.0007(8) 0.0029(8) 0.0055(9)
C(7) 0.0219(10) 0.0390(11) 0.0151(9) 0.0008(9) 0.0046(7) 0.0021(9)
C(8) 0.0203(10) 0.0223(9) 0.0169(9) -0.0004(7) 0.0014(8) -0.0014(8)
C(9) 0.0184(9) 0.0187(9) 0.0165(9) 0.0018(7) 0.0014(8) -0.0005(7)
C(10) 0.0175(9) 0.0231(9) 0.0195(9) -0.0013(7) 0.0018(7) 0.0040(8)
C(11) 0.0148(9) 0.0253(9) 0.0201(10) -0.0011(7) 0.0037(8) 0.0026(8)
C(12) 0.0271(11) 0.0328(11) 0.0171(10) 0.0017(8) 0.0034(8) 0.0039(8)
C(13) 0.0290(11) 0.0359(11) 0.0209(10) -0.0007(9) 0.0072(8) -0.0027(9)
C(14) 0.0164(9) 0.0260(10) 0.0185(10) -0.0017(7) -0.0000(7) -0.0007(8)
C(15) 0.0180(9) 0.0247(9) 0.0217(10) -0.0011(7) 0.0021(8) -0.0017(8)
C(16) 0.0242(10) 0.0259(10) 0.0319(12) 0.0002(8) -0.0040(9) 0.0014(9)
C(17) 0.0307(11) 0.0313(11) 0.0280(11) -0.0018(9) -0.0071(9) 0.0070(9)
C(18) 0.0271(11) 0.0423(12) 0.0186(10) -0.0033(9) -0.0038(8) 0.0004(9)
C(19) 0.0205(10) 0.0349(11) 0.0199(10) 0.0026(8) -0.0011(8) -0.0040(9)
B(1) 0.0306(13) 0.0340(13) 0.0305(14) -0.0006(10) -0.0047(11) -0.0135(11)

loop_
_atom_type_symbol
_atom_type_description
_atom_type_scat_dispersion_real
_atom_type_scat_dispersion_imag
_atom_type_scat_source
C C 0.018 0.009
;
International Tables for Crystallography
(1992, Vol. C, Tables 4.2.6.8 and 6.1.1.4)
;
H H 0.000 0.000
;
International Tables for Crystallography
(1992, Vol. C, Table 6.1.1.4)
;
N N 0.031 0.018
;
International Tables for Crystallography
(1992, Vol. C, Tables 4.2.6.8 and 6.1.1.4)
;
B B 0.009 0.004
;
International Tables for Crystallography
(1992, Vol. C, Tables 4.2.6.8 and 6.1.1.4)
;
O O 0.049 0.032
;
International Tables for Crystallography
(1992, Vol. C, Tables 4.2.6.8 and 6.1.1.4)
;

loop_
_geom_angle_atom_site_label_1
_geom_angle_atom_site_label_2
_geom_angle_atom_site_label_3
_geom_angle
_geom_angle_publ_flag
C(4) N(1) C(7) 107.29(14) yes
C(4) N(1) C(9) 110.21(14) yes
C(4) N(1) B(1) 110.33(14) yes
C(7) N(1) C(9) 105.98(13) yes
C(7) N(1) B(1) 108.14(15) yes
C(9) N(1) B(1) 114.53(15) yes
C(13) N(2) C(15) 117.00(17) yes
C(1) C(2) C(3) 126.5(2) yes
C(2) C(3) C(4) 111.54(16) yes
C(2) C(3) C(5) 115.22(16) yes
C(4) C(3) C(5) 107.87(15) yes
N(1) C(4) C(3) 111.64(14) yes
C(3) C(5) C(6) 107.03(15) yes
C(3) C(5) C(8) 108.81(15) yes
C(6) C(5) C(8) 108.80(15) yes
C(5) C(6) C(7) 109.00(16) yes
N(1) C(7) C(6) 111.05(15) yes
C(5) C(8) C(9) 109.17(15) yes
N(1) C(9) C(8) 109.23(14) yes
N(1) C(9) C(10) 114.17(14) yes
C(8) C(9) C(10) 113.40(15) yes
O(1) C(10) C(9) 109.72(14) yes
O(1) C(10) C(11) 111.28(15) yes
C(9) C(10) C(11) 110.50(15) yes
C(10) C(11) C(12) 121.51(17) yes
C(10) C(11) C(14) 121.29(16) yes
C(12) C(11) C(14) 117.18(17) yes
C(11) C(12) C(13) 120.92(18) yes
N(2) C(13) C(12) 124.09(18) yes
C(11) C(14) C(15) 117.90(16) yes
C(11) C(14) C(19) 124.04(17) yes
C(15) C(14) C(19) 118.06(17) yes
N(2) C(15) C(14) 122.80(17) yes
N(2) C(15) C(16) 117.54(17) yes
C(14) C(15) C(16) 119.64(17) yes
C(15) C(16) C(17) 120.43(18) yes
C(16) C(17) C(18) 120.9(2) yes
C(17) C(18) C(19) 119.78(19) yes
C(14) C(19) C(18) 121.16(19) yes
C(10) O(1) H(25) 109.5 no
C(2) C(1) H(1) 120.0 no
C(2) C(1) H(2) 120.0 no
H(1) C(1) H(2) 120.0 no
C(1) C(2) H(3) 116.8 no
C(3) C(2) H(3) 116.8 no
C(2) C(3) H(4) 107.3 no
C(4) C(3) H(4) 107.3 no
C(5) C(3) H(4) 107.3 no
N(1) C(4) H(5) 109.3 no
N(1) C(4) H(6) 109.3 no
C(3) C(4) H(5) 109.3 no
C(3) C(4) H(6) 109.3 no
H(5) C(4) H(6) 108.0 no
C(3) C(5) H(7) 110.7 no
C(6) C(5) H(7) 110.7 no
C(8) C(5) H(7) 110.7 no
C(5) C(6) H(8) 109.9 no
C(5) C(6) H(9) 109.9 no
C(7) C(6) H(8) 109.9 no
C(7) C(6) H(9) 109.9 no
H(8) C(6) H(9) 108.3 no
N(1) C(7) H(10) 109.4 no
N(1) C(7) H(11) 109.4 no
C(6) C(7) H(10) 109.4 no
C(6) C(7) H(11) 109.4 no
H(10) C(7) H(11) 108.0 no
C(5) C(8) H(12) 109.8 no
C(5) C(8) H(13) 109.8 no
C(9) C(8) H(12) 109.8 no
C(9) C(8) H(13) 109.8 no
H(12) C(8) H(13) 108.3 no
N(1) C(9) H(14) 106.5 no
C(8) C(9) H(14) 106.5 no
C(10) C(9) H(14) 106.5 no
O(1) C(10) H(15) 108.4 no
C(9) C(10) H(15) 108.4 no
C(11) C(10) H(15) 108.4 no
C(11) C(12) H(16) 119.5 no
C(13) C(12) H(16) 119.5 no
N(2) C(13) H(17) 118.0 no
C(12) C(13) H(17) 118.0 no
C(15) C(16) H(18) 119.8 no
C(17) C(16) H(18) 119.8 no
C(16) C(17) H(19) 119.6 no
C(18) C(17) H(19) 119.6 no
C(17) C(18) H(20) 120.1 no
C(19) C(18) H(20) 120.1 no
C(14) C(19) H(21) 119.4 no
C(18) C(19) H(21) 119.4 no
N(1) B(1) H(22) 109.5 no
N(1) B(1) H(23) 109.5 no
N(1) B(1) H(24) 109.5 no
H(22) B(1) H(23) 109.5 no
H(22) B(1) H(24) 109.5 no
H(23) B(1) H(24) 109.5 no

loop_
_geom_bond_atom_site_label_1
_geom_bond_atom_site_label_2
_geom_bond_distance
_geom_bond_publ_flag
O(1) C(10) 1.422(2) yes
N(1) C(4) 1.509(2) yes
N(1) C(7) 1.510(2) yes
N(1) C(9) 1.524(2) yes
N(1) B(1) 1.612(3) yes
N(2) C(13) 1.318(2) yes
N(2) C(15) 1.379(2) yes
C(1) C(2) 1.305(3) yes
C(2) C(3) 1.510(2) yes
C(3) C(4) 1.540(2) yes
C(3) C(5) 1.534(2) yes
C(5) C(6) 1.535(2) yes
C(5) C(8) 1.534(2) yes
C(6) C(7) 1.533(2) yes
C(8) C(9) 1.543(2) yes
C(9) C(10) 1.530(2) yes
C(10) C(11) 1.519(2) yes
C(11) C(12) 1.374(2) yes
C(11) C(14) 1.435(2) yes
C(12) C(13) 1.395(2) yes
C(14) C(15) 1.420(2) yes
C(14) C(19) 1.420(2) yes
C(15) C(16) 1.418(2) yes
C(16) C(17) 1.355(3) yes
C(17) C(18) 1.414(3) yes
C(18) C(19) 1.370(2) yes
O(1) H(25) 0.830 no
C(1) H(1) 0.940 no
C(1) H(2) 0.940 no
C(2) H(3) 0.940 no
C(3) H(4) 0.990 no
C(4) H(5) 0.980 no
C(4) H(6) 0.980 no
C(5) H(7) 0.990 no
C(6) H(8) 0.980 no
C(6) H(9) 0.980 no
C(7) H(10) 0.980 no
C(7) H(11) 0.980 no
C(8) H(12) 0.980 no
C(8) H(13) 0.980 no
C(9) H(14) 0.990 no
C(10) H(15) 0.990 no
C(12) H(16) 0.940 no
C(13) H(17) 0.940 no
C(16) H(18) 0.940 no
C(17) H(19) 0.940 no
C(18) H(20) 0.940 no
C(19) H(21) 0.940 no
B(1) H(22) 0.970 no
B(1) H(23) 0.970 no
B(1) H(24) 0.970 no

loop_
_geom_contact_atom_site_label_1
_geom_contact_atom_site_label_2
_geom_contact_distance
_geom_contact_site_symmetry_2
O(1) N(1) 3.088(2) .
O(1) N(2) 2.799(2) 3_545
O(1) C(4) 3.115(2) .
O(1) C(8) 2.904(2) .
O(1) C(9) 2.416(2) .
O(1) C(11) 2.429(2) .
O(1) C(12) 2.771(2) .
O(1) C(16) 3.558(2) 3_545
O(1) B(1) 3.577(2) .
N(1) O(1) 3.088(2) .
N(1) C(3) 2.522(2) .
N(1) C(5) 2.602(2) .
N(1) C(6) 2.509(2) .
N(1) C(8) 2.501(2) .
N(1) C(10) 2.565(2) .
N(2) O(1) 2.799(2) 3_555
N(2) C(2) 3.390(3) 3_655
N(2) C(10) 3.504(2) 3_555
N(2) C(11) 2.842(2) .
N(2) C(12) 2.397(2) .
N(2) C(14) 2.458(2) .
N(2) C(16) 2.391(2) .
C(1) C(3) 2.515(2) .
C(1) C(5) 3.001(3) .
C(1) C(8) 3.545(3) .
C(1) C(17) 3.553(3) 4_575
C(1) C(18) 3.451(3) 4_575
C(2) N(2) 3.390(3) 3_645
C(2) C(4) 2.522(2) .
C(2) C(5) 2.571(2) .
C(2) C(8) 3.198(3) .
C(2) C(13) 3.490(3) 3_645
C(2) C(15) 3.538(3) 3_645
C(3) N(1) 2.522(2) .
C(3) C(1) 2.515(2) .
C(3) C(6) 2.468(2) .
C(3) C(7) 2.784(2) .
C(3) C(8) 2.495(2) .
C(3) C(9) 3.043(2) .
C(4) O(1) 3.115(2) .
C(4) C(2) 2.522(2) .
C(4) C(5) 2.485(2) .
C(4) C(6) 2.966(2) .
C(4) C(7) 2.431(2) .
C(4) C(8) 2.771(2) .
C(4) C(9) 2.488(2) .
C(4) C(10) 3.270(2) .
C(4) B(1) 2.562(3) .
C(5) N(1) 2.602(2) .
C(5) C(1) 3.001(3) .
C(5) C(2) 2.571(2) .
C(5) C(4) 2.485(2) .
C(5) C(7) 2.497(2) .
C(5) C(9) 2.508(2) .
C(6) N(1) 2.509(2) .
C(6) C(3) 2.468(2) .
C(6) C(4) 2.966(2) .
C(6) C(8) 2.495(2) .
C(6) C(9) 2.775(2) .
C(6) C(16) 3.494(2) 1_655
C(7) C(3) 2.784(2) .
C(7) C(4) 2.431(2) .
C(7) C(5) 2.497(2) .
C(7) C(8) 2.984(2) .
C(7) C(9) 2.423(2) .
C(7) B(1) 2.529(3) .
C(8) O(1) 2.904(2) .
C(8) N(1) 2.501(2) .
C(8) C(1) 3.545(3) .
C(8) C(2) 3.198(3) .
C(8) C(3) 2.495(2) .
C(8) C(4) 2.771(2) .
C(8) C(6) 2.495(2) .
C(8) C(7) 2.984(2) .
C(8) C(10) 2.569(2) .
C(8) C(11) 3.125(2) .
C(9) O(1) 2.416(2) .
C(9) C(3) 3.043(2) .
C(9) C(4) 2.488(2) .
C(9) C(5) 2.508(2) .
C(9) C(6) 2.775(2) .
C(9) C(7) 2.423(2) .
C(9) C(11) 2.506(2) .
C(9) C(12) 3.499(2) .
C(9) C(14) 3.210(2) .
C(9) C(19) 3.310(2) .
C(9) B(1) 2.639(3) .
C(10) N(1) 2.565(2) .
C(10) N(2) 3.504(2) 3_545
C(10) C(4) 3.270(2) .
C(10) C(8) 2.569(2) .
C(10) C(12) 2.525(2) .
C(10) C(14) 2.575(2) .
C(10) C(19) 3.021(2) .
C(10) B(1) 2.993(3) .
C(11) O(1) 2.429(2) .
C(11) N(2) 2.842(2) .
C(11) C(8) 3.125(2) .
C(11) C(9) 2.506(2) .
C(11) C(13) 2.409(2) .
C(11) C(15) 2.446(2) .
C(11) C(19) 2.521(2) .
C(12) O(1) 2.771(2) .
C(12) N(2) 2.397(2) .
C(12) C(9) 3.499(2) .
C(12) C(10) 2.525(2) .
C(12) C(14) 2.398(2) .
C(12) C(15) 2.727(2) .
C(13) C(2) 3.490(3) 3_655
C(13) C(11) 2.409(2) .
C(13) C(14) 2.748(2) .
C(13) C(15) 2.300(2) .
C(13) C(16) 3.584(3) .
C(14) N(2) 2.458(2) .
C(14) C(9) 3.210(2) .
C(14) C(10) 2.575(2) .
C(14) C(12) 2.398(2) .
C(14) C(13) 2.748(2) .
C(14) C(16) 2.453(2) .
C(14) C(17) 2.807(2) .
C(14) C(18) 2.430(2) .
C(15) C(2) 3.538(3) 3_655
C(15) C(11) 2.446(2) .
C(15) C(12) 2.727(2) .
C(15) C(13) 2.300(2) .
C(15) C(17) 2.406(3) .
C(15) C(18) 2.799(2) .
C(15) C(19) 2.435(2) .
C(16) O(1) 3.558(2) 3_555
C(16) N(2) 2.391(2) .
C(16) C(6) 3.494(2) 1_455
C(16) C(13) 3.584(3) .
C(16) C(14) 2.453(2) .
C(16) C(18) 2.408(2) .
C(16) C(19) 2.790(2) .
C(17) C(1) 3.553(3) 4_574
C(17) C(14) 2.807(2) .
C(17) C(15) 2.406(3) .
C(17) C(19) 2.408(2) .
C(18) C(1) 3.451(3) 4_574
C(18) C(14) 2.430(2) .
C(18) C(15) 2.799(2) .
C(18) C(16) 2.408(2) .
C(19) C(9) 3.310(2) .
C(19) C(10) 3.021(2) .
C(19) C(11) 2.521(2) .
C(19) C(15) 2.435(2) .
C(19) C(16) 2.790(2) .
C(19) C(17) 2.408(2) .
B(1) O(1) 3.577(2) .
B(1) C(4) 2.562(3) .
B(1) C(7) 2.529(3) .
B(1) C(9) 2.639(3) .
B(1) C(10) 2.993(3) .
O(1) H(6) 2.417 .
O(1) H(7) 3.504 3_645
O(1) H(12) 3.530 .
O(1) H(13) 2.453 .
O(1) H(14) 3.233 .
O(1) H(15) 1.973 .
O(1) H(16) 2.426 .
O(1) H(18) 2.898 3_545
O(1) H(20) 3.135 4_575
O(1) H(23) 3.087 .
N(1) H(4) 2.993 .
N(1) H(5) 2.053 .
N(1) H(6) 2.053 .
N(1) H(7) 3.592 .
N(1) H(8) 3.054 .
N(1) H(9) 3.238 .
N(1) H(10) 2.056 .
N(1) H(11) 2.056 .
N(1) H(12) 3.263 .
N(1) H(13) 3.003 .
N(1) H(14) 2.040 .
N(1) H(15) 2.663 .
N(1) H(21) 3.534 .
N(1) H(22) 2.140 .
N(1) H(23) 2.140 .
N(1) H(24) 2.140 .
N(2) H(1) 3.299 1_455
N(2) H(3) 3.191 3_655
N(2) H(4) 3.427 3_655
N(2) H(7) 2.857 1_455
N(2) H(15) 3.277 3_555
N(2) H(16) 3.224 .
N(2) H(17) 1.945 .
N(2) H(18) 2.555 .
N(2) H(25) 1.970 3_555
C(1) H(3) 1.921 .
C(1) H(4) 2.974 .
C(1) H(7) 2.707 .
C(1) H(8) 3.546 4_675
C(1) H(9) 3.467 4_675
C(1) H(10) 3.196 4_675
C(1) H(11) 3.557 4_675
C(1) H(13) 3.061 .
C(1) H(19) 3.260 4_575
C(1) H(20) 3.077 4_575
C(2) H(1) 1.953 .
C(2) H(2) 1.953 .
C(2) H(4) 2.037 .
C(2) H(5) 2.980 .
C(2) H(6) 2.508 .
C(2) H(7) 2.706 .
C(2) H(12) 3.343 3_645
C(2) H(13) 2.835 .
C(2) H(19) 3.246 4_575
C(2) H(20) 3.227 4_575
C(3) H(1) 2.703 .
C(3) H(2) 3.355 .
C(3) H(3) 2.108 .
C(3) H(5) 2.080 .
C(3) H(6) 2.080 .
C(3) H(7) 2.099 .
C(3) H(8) 3.324 .
C(3) H(9) 2.723 .
C(3) H(11) 2.939 .
C(3) H(12) 3.341 .
C(3) H(13) 2.609 .
C(4) H(3) 2.641 .
C(4) H(4) 2.063 .
C(4) H(7) 3.351 .
C(4) H(9) 3.443 .
C(4) H(10) 3.284 .
C(4) H(11) 2.566 .
C(4) H(12) 3.320 3_645
C(4) H(13) 2.896 .
C(4) H(14) 3.290 .
C(4) H(15) 3.530 .
C(4) H(22) 3.387 .
C(4) H(22) 3.568 2_565
C(4) H(23) 2.757 .
C(4) H(24) 2.753 .
C(5) H(1) 2.703 .
C(5) H(3) 3.385 .
C(5) H(4) 2.058 .
C(5) H(5) 3.232 .
C(5) H(6) 3.015 .
C(5) H(8) 2.083 .
C(5) H(9) 2.083 .
C(5) H(10) 3.232 .
C(5) H(11) 3.043 .
C(5) H(12) 2.082 .
C(5) H(13) 2.082 .
C(5) H(14) 2.932 .
C(6) H(2) 2.930 4_674
C(6) H(4) 2.513 .
C(6) H(5) 3.457 .
C(6) H(7) 2.100 .
C(6) H(10) 2.076 .
C(6) H(11) 2.076 .
C(6) H(12) 2.799 .
C(6) H(13) 3.337 .
C(6) H(14) 2.774 .
C(6) H(19) 3.477 2_575
C(7) H(1) 3.521 4_674
C(7) H(2) 3.108 4_674
C(7) H(4) 2.850 .
C(7) H(5) 2.712 .
C(7) H(6) 3.280 .
C(7) H(7) 3.361 .
C(7) H(8) 2.081 .
C(7) H(9) 2.081 .
C(7) H(12) 3.507 .
C(7) H(14) 2.434 .
C(7) H(17) 3.249 4_574
C(7) H(22) 2.734 .
C(7) H(22) 3.577 2_565
C(7) H(23) 3.362 .
C(7) H(23) 3.244 2_565
C(7) H(24) 2.695 .
C(8) H(1) 3.315 .
C(8) H(3) 3.422 3_655
C(8) H(4) 3.321 .
C(8) H(6) 2.915 .
C(8) H(6) 3.314 3_655
C(8) H(7) 2.099 .
C(8) H(8) 2.641 .
C(8) H(9) 3.346 .
C(8) H(10) 3.467 .
C(8) H(14) 2.056 .
C(8) H(15) 3.399 .
C(8) H(16) 3.533 .
C(8) H(19) 3.397 2_575
C(9) H(5) 3.330 .
C(9) H(6) 2.631 .
C(9) H(7) 3.366 .
C(9) H(8) 2.933 .
C(9) H(10) 2.677 .
C(9) H(11) 3.282 .
C(9) H(12) 2.090 .
C(9) H(13) 2.090 .
C(9) H(15) 2.069 .
C(9) H(19) 3.372 2_575
C(9) H(21) 2.844 .
C(9) H(22) 2.812 .
C(9) H(23) 2.876 .
C(9) H(24) 3.447 .
C(9) H(25) 3.107 .
C(10) H(6) 2.950 .
C(10) H(12) 2.999 .
C(10) H(13) 2.593 .
C(10) H(14) 2.045 .
C(10) H(16) 2.675 .
C(10) H(21) 2.697 .
C(10) H(22) 3.127 .
C(10) H(23) 2.742 .
C(10) H(25) 1.871 .
C(11) H(3) 3.218 3_655
C(11) H(12) 3.089 .
C(11) H(13) 3.132 .
C(11) H(14) 2.567 .
C(11) H(15) 2.059 .
C(11) H(16) 2.011 .
C(11) H(17) 3.240 .
C(11) H(21) 2.711 .
C(11) H(25) 2.711 .
C(12) H(1) 3.410 1_455
C(12) H(3) 3.178 3_655
C(12) H(5) 3.502 3_655
C(12) H(12) 3.467 .
C(12) H(13) 3.300 .
C(12) H(15) 3.197 .
C(12) H(17) 2.015 .
C(12) H(18) 3.589 3_545
C(12) H(25) 2.971 .
C(13) H(1) 2.941 1_455
C(13) H(3) 3.168 3_655
C(13) H(4) 3.103 3_655
C(13) H(7) 3.331 1_455
C(13) H(10) 3.356 4_575
C(13) H(15) 3.545 3_555
C(13) H(16) 2.031 .
C(13) H(22) 3.531 4_575
C(13) H(25) 2.932 3_555
C(14) H(3) 3.187 3_655
C(14) H(7) 3.591 1_455
C(14) H(9) 3.119 1_455
C(14) H(14) 2.804 .
C(14) H(15) 2.730 .
C(14) H(16) 3.256 .
C(14) H(18) 3.301 .
C(14) H(19) 3.552 2_575
C(14) H(20) 3.279 .
C(14) H(21) 2.052 .
C(15) H(2) 3.463 3_655
C(15) H(3) 3.131 3_655
C(15) H(7) 3.001 1_455
C(15) H(9) 3.067 1_455
C(15) H(17) 3.151 .
C(15) H(18) 2.054 .
C(15) H(19) 3.255 .
C(15) H(21) 3.285 .
C(15) H(25) 2.862 3_555
C(16) H(2) 3.384 3_655
C(16) H(7) 3.435 1_455
C(16) H(8) 3.208 1_455
C(16) H(8) 3.360 2_475
C(16) H(9) 3.008 1_455
C(16) H(19) 1.994 .
C(16) H(20) 3.250 .
C(16) H(25) 2.981 3_555
C(17) H(2) 2.936 4_574
C(17) H(3) 3.367 4_574
C(17) H(8) 3.348 1_455
C(17) H(8) 2.800 2_475
C(17) H(9) 2.997 1_455
C(17) H(12) 3.514 2_475
C(17) H(14) 3.320 2_475
C(17) H(18) 1.996 .
C(17) H(20) 2.053 .
C(17) H(21) 3.256 .
C(18) H(2) 3.065 4_574
C(18) H(8) 3.301 2_475
C(18) H(9) 3.027 1_455
C(18) H(18) 3.257 .
C(18) H(18) 3.254 2_575
C(18) H(19) 2.048 .
C(18) H(21) 2.006 .
C(19) H(9) 3.063 1_455
C(19) H(14) 2.645 .
C(19) H(15) 2.819 .
C(19) H(18) 3.455 2_575
C(19) H(19) 3.251 .
C(19) H(19) 3.383 2_575
C(19) H(20) 2.013 .
C(19) H(22) 3.589 .
C(19) H(24) 3.590 2_465
B(1) H(4) 3.580 2_465
B(1) H(5) 2.622 .
B(1) H(5) 3.551 2_465
B(1) H(6) 2.838 .
B(1) H(10) 2.640 .
B(1) H(11) 2.733 .
B(1) H(11) 2.758 2_465
B(1) H(14) 2.918 .
B(1) H(15) 2.515 .
B(1) H(17) 3.223 4_574
B(1) H(21) 3.339 .
H(1) N(2) 3.299 1_655
H(1) C(2) 1.953 .
H(1) C(3) 2.703 .
H(1) C(5) 2.703 .
H(1) C(7) 3.521 4_675
H(1) C(8) 3.315 .
H(1) C(12) 3.410 1_655
H(1) C(13) 2.941 1_655
H(1) H(2) 1.628 .
H(1) H(3) 2.750 .
H(1) H(4) 3.124 .
H(1) H(7) 2.136 .
H(1) H(10) 3.056 4_675
H(1) H(11) 3.224 4_675
H(1) H(13) 2.971 .
H(1) H(17) 2.900 1_655
H(1) H(20) 3.541 4_575
H(1) H(23) 3.131 3_655
H(2) C(2) 1.953 .
H(2) C(3) 3.355 .
H(2) C(6) 2.930 4_675
H(2) C(7) 3.108 4_675
H(2) C(15) 3.463 3_645
H(2) C(16) 3.384 3_645
H(2) C(17) 2.936 4_575
H(2) C(18) 3.065 4_575
H(2) H(1) 1.628 .
H(2) H(3) 2.198 .
H(2) H(8) 2.645 4_675
H(2) H(9) 2.688 4_675
H(2) H(10) 2.722 4_675
H(2) H(11) 3.163 4_675
H(2) H(18) 3.562 3_645
H(2) H(19) 2.723 4_575
H(2) H(20) 2.951 4_575
H(3) N(2) 3.191 3_645
H(3) C(1) 1.921 .
H(3) C(3) 2.108 .
H(3) C(4) 2.641 .
H(3) C(5) 3.385 .
H(3) C(8) 3.422 3_645
H(3) C(11) 3.218 3_645
H(3) C(12) 3.178 3_645
H(3) C(13) 3.168 3_645
H(3) C(14) 3.187 3_645
H(3) C(15) 3.131 3_645
H(3) C(17) 3.367 4_575
H(3) H(1) 2.750 .
H(3) H(2) 2.198 .
H(3) H(4) 2.532 .
H(3) H(5) 2.904 .
H(3) H(6) 2.411 .
H(3) H(12) 2.529 3_645
H(3) H(13) 3.411 .
H(3) H(14) 3.578 3_645
H(3) H(19) 2.656 4_575
H(3) H(20) 3.191 4_575
H(4) N(1) 2.993 .
H(4) N(2) 3.427 3_645
H(4) C(1) 2.974 .
H(4) C(2) 2.037 .
H(4) C(4) 2.063 .
H(4) C(5) 2.058 .
H(4) C(6) 2.513 .
H(4) C(7) 2.850 .
H(4) C(8) 3.321 .
H(4) C(13) 3.103 3_645
H(4) B(1) 3.580 2_565
H(4) H(1) 3.124 .
H(4) H(3) 2.532 .
H(4) H(5) 2.189 .
H(4) H(6) 2.785 .
H(4) H(7) 2.456 .
H(4) H(8) 3.458 .
H(4) H(9) 2.408 .
H(4) H(11) 2.706 .
H(4) H(13) 3.555 .
H(4) H(17) 2.898 3_645
H(4) H(22) 3.200 2_565
H(4) H(24) 3.179 2_565
H(5) N(1) 2.053 .
H(5) C(2) 2.980 .
H(5) C(3) 2.080 .
H(5) C(5) 3.232 .
H(5) C(6) 3.457 .
H(5) C(7) 2.712 .
H(5) C(9) 3.330 .
H(5) C(12) 3.502 3_645
H(5) B(1) 2.622 .
H(5) B(1) 3.551 2_565
H(5) H(3) 2.904 .
H(5) H(4) 2.189 .
H(5) H(6) 1.585 .
H(5) H(10) 3.552 .
H(5) H(11) 2.485 .
H(5) H(12) 3.296 3_645
H(5) H(13) 3.405 3_645
H(5) H(16) 3.253 3_645
H(5) H(17) 3.514 3_645
H(5) H(21) 3.545 2_565
H(5) H(22) 3.525 .
H(5) H(22) 2.772 2_565
H(5) H(23) 2.853 .
H(5) H(24) 2.460 .
H(6) O(1) 2.417 .
H(6) N(1) 2.053 .
H(6) C(2) 2.508 .
H(6) C(3) 2.080 .
H(6) C(5) 3.015 .
H(6) C(7) 3.280 .
H(6) C(8) 2.915 .
H(6) C(8) 3.314 3_645
H(6) C(9) 2.631 .
H(6) C(10) 2.950 .
H(6) B(1) 2.838 .
H(6) H(3) 2.411 .
H(6) H(4) 2.785 .
H(6) H(5) 1.585 .
H(6) H(7) 3.586 3_645
H(6) H(11) 3.504 .
H(6) H(12) 2.569 3_645
H(6) H(13) 2.737 .
H(6) H(13) 3.262 3_645
H(6) H(14) 3.566 .
H(6) H(15) 3.243 .
H(6) H(23) 2.690 .
H(6) H(24) 3.165 .
H(6) H(25) 2.915 .
H(7) O(1) 3.504 3_655
H(7) N(1) 3.592 .
H(7) N(2) 2.857 1_655
H(7) C(1) 2.707 .
H(7) C(2) 2.706 .
H(7) C(3) 2.099 .
H(7) C(4) 3.351 .
H(7) C(6) 2.100 .
H(7) C(7) 3.361 .
H(7) C(8) 2.099 .
H(7) C(9) 3.366 .
H(7) C(13) 3.331 1_655
H(7) C(14) 3.591 1_655
H(7) C(15) 3.001 1_655
H(7) C(16) 3.435 1_655
H(7) H(1) 2.136 .
H(7) H(4) 2.456 .
H(7) H(6) 3.586 3_655
H(7) H(8) 2.445 .
H(7) H(9) 2.358 .
H(7) H(12) 2.336 .
H(7) H(13) 2.468 .
H(7) H(18) 3.572 1_655
H(7) H(25) 3.050 3_655
H(8) N(1) 3.054 .
H(8) C(1) 3.546 4_674
H(8) C(3) 3.324 .
H(8) C(5) 2.083 .
H(8) C(7) 2.081 .
H(8) C(8) 2.641 .
H(8) C(9) 2.933 .
H(8) C(16) 3.208 1_655
H(8) C(16) 3.360 2_575
H(8) C(17) 3.348 1_655
H(8) C(17) 2.800 2_575
H(8) C(18) 3.301 2_575
H(8) H(2) 2.645 4_674
H(8) H(4) 3.458 .
H(8) H(7) 2.445 .
H(8) H(9) 1.589 .
H(8) H(10) 2.206 .
H(8) H(11) 2.772 .
H(8) H(12) 2.598 .
H(8) H(13) 3.581 .
H(8) H(14) 2.630 .
H(8) H(18) 3.294 1_655
H(8) H(18) 3.576 2_575
H(8) H(19) 3.535 1_655
H(8) H(19) 2.624 2_575
H(8) H(20) 3.462 2_575
H(9) N(1) 3.238 .
H(9) C(1) 3.467 4_674
H(9) C(3) 2.723 .
H(9) C(4) 3.443 .
H(9) C(5) 2.083 .
H(9) C(7) 2.081 .
H(9) C(8) 3.346 .
H(9) C(14) 3.119 1_655
H(9) C(15) 3.067 1_655
H(9) C(16) 3.008 1_655
H(9) C(17) 2.997 1_655
H(9) C(18) 3.027 1_655
H(9) C(19) 3.063 1_655
H(9) H(2) 2.688 4_674
H(9) H(4) 2.408 .
H(9) H(7) 2.358 .
H(9) H(8) 1.589 .
H(9) H(10) 2.629 .
H(9) H(11) 2.204 .
H(9) H(18) 3.516 1_655
H(9) H(19) 3.512 1_655
H(9) H(20) 3.553 1_655
H(9) H(21) 3.585 1_655
H(9) H(23) 3.579 2_565
H(9) H(24) 3.348 2_565
H(10) N(1) 2.056 .
H(10) C(1) 3.196 4_674
H(10) C(4) 3.284 .
H(10) C(5) 3.232 .
H(10) C(6) 2.076 .
H(10) C(8) 3.467 .
H(10) C(9) 2.677 .
H(10) C(13) 3.356 4_574
H(10) B(1) 2.640 .
H(10) H(1) 3.056 4_674
H(10) H(2) 2.722 4_674
H(10) H(5) 3.552 .
H(10) H(8) 2.206 .
H(10) H(9) 2.629 .
H(10) H(11) 1.586 .
H(10) H(14) 2.328 .
H(10) H(16) 3.194 4_574
H(10) H(17) 2.661 4_574
H(10) H(18) 3.297 2_575
H(10) H(19) 3.525 2_575
H(10) H(21) 3.515 .
H(10) H(22) 2.484 .
H(10) H(23) 3.543 .
H(10) H(23) 3.555 2_565
H(10) H(24) 2.869 .
H(11) N(1) 2.056 .
H(11) C(1) 3.557 4_674
H(11) C(3) 2.939 .
H(11) C(4) 2.566 .
H(11) C(5) 3.043 .
H(11) C(6) 2.076 .
H(11) C(9) 3.282 .
H(11) B(1) 2.733 .
H(11) B(1) 2.758 2_565
H(11) H(1) 3.224 4_674
H(11) H(2) 3.163 4_674
H(11) H(4) 2.706 .
H(11) H(5) 2.485 .
H(11) H(6) 3.504 .
H(11) H(8) 2.772 .
H(11) H(9) 2.204 .
H(11) H(10) 1.586 .
H(11) H(14) 3.384 .
H(11) H(15) 3.498 2_565
H(11) H(17) 3.014 4_574
H(11) H(22) 3.062 .
H(11) H(22) 2.654 2_565
H(11) H(23) 3.595 .
H(11) H(23) 2.284 2_565
H(11) H(24) 2.540 .
H(11) H(24) 2.900 2_565
H(12) O(1) 3.530 .
H(12) N(1) 3.263 .
H(12) C(2) 3.343 3_655
H(12) C(3) 3.341 .
H(12) C(4) 3.320 3_655
H(12) C(5) 2.082 .
H(12) C(6) 2.799 .
H(12) C(7) 3.507 .
H(12) C(9) 2.090 .
H(12) C(10) 2.999 .
H(12) C(11) 3.089 .
H(12) C(12) 3.467 .
H(12) C(17) 3.514 2_575
H(12) H(3) 2.529 3_655
H(12) H(5) 3.296 3_655
H(12) H(6) 2.569 3_655
H(12) H(7) 2.336 .
H(12) H(8) 2.598 .
H(12) H(13) 1.588 .
H(12) H(14) 2.200 .
H(12) H(16) 3.540 .
H(12) H(19) 2.742 2_575
H(13) O(1) 2.453 .
H(13) N(1) 3.003 .
H(13) C(1) 3.061 .
H(13) C(2) 2.835 .
H(13) C(3) 2.609 .
H(13) C(4) 2.896 .
H(13) C(5) 2.082 .
H(13) C(6) 3.337 .
H(13) C(9) 2.090 .
H(13) C(10) 2.593 .
H(13) C(11) 3.132 .
H(13) C(12) 3.300 .
H(13) H(1) 2.971 .
H(13) H(3) 3.411 .
H(13) H(4) 3.555 .
H(13) H(5) 3.405 3_655
H(13) H(6) 2.737 .
H(13) H(6) 3.262 3_655
H(13) H(7) 2.468 .
H(13) H(8) 3.581 .
H(13) H(12) 1.588 .
H(13) H(14) 2.802 .
H(13) H(15) 3.514 .
H(13) H(16) 2.983 .
H(13) H(20) 2.897 4_575
H(13) H(25) 3.266 .
H(14) O(1) 3.233 .
H(14) N(1) 2.040 .
H(14) C(4) 3.290 .
H(14) C(5) 2.932 .
H(14) C(6) 2.774 .
H(14) C(7) 2.434 .
H(14) C(8) 2.056 .
H(14) C(10) 2.045 .
H(14) C(11) 2.567 .
H(14) C(14) 2.804 .
H(14) C(17) 3.320 2_575
H(14) C(19) 2.645 .
H(14) B(1) 2.918 .
H(14) H(3) 3.578 3_655
H(14) H(6) 3.566 .
H(14) H(8) 2.630 .
H(14) H(10) 2.328 .
H(14) H(11) 3.384 .
H(14) H(12) 2.200 .
H(14) H(13) 2.802 .
H(14) H(15) 2.393 .
H(14) H(18) 3.437 2_575
H(14) H(19) 2.550 2_575
H(14) H(21) 2.226 .
H(14) H(22) 2.767 .
H(14) H(23) 3.320 .
H(15) O(1) 1.973 .
H(15) N(1) 2.663 .
H(15) N(2) 3.277 3_545
H(15) C(4) 3.530 .
H(15) C(8) 3.399 .
H(15) C(9) 2.069 .
H(15) C(11) 2.059 .
H(15) C(12) 3.197 .
H(15) C(13) 3.545 3_545
H(15) C(14) 2.730 .
H(15) C(19) 2.819 .
H(15) B(1) 2.515 .
H(15) H(6) 3.243 .
H(15) H(11) 3.498 2_465
H(15) H(13) 3.514 .
H(15) H(14) 2.393 .
H(15) H(16) 3.436 .
H(15) H(17) 3.033 3_545
H(15) H(21) 2.319 .
H(15) H(22) 2.521 .
H(15) H(23) 2.133 .
H(15) H(24) 3.463 .
H(15) H(24) 3.301 2_465
H(15) H(25) 2.093 .
H(16) O(1) 2.426 .
H(16) N(2) 3.224 .
H(16) C(8) 3.533 .
H(16) C(10) 2.675 .
H(16) C(11) 2.011 .
H(16) C(13) 2.031 .
H(16) C(14) 3.256 .
H(16) H(5) 3.253 3_655
H(16) H(10) 3.194 4_575
H(16) H(12) 3.540 .
H(16) H(13) 2.983 .
H(16) H(15) 3.436 .
H(16) H(17) 2.299 .
H(16) H(18) 2.839 3_545
H(16) H(20) 3.393 4_575
H(16) H(21) 3.566 4_575
H(16) H(22) 3.356 4_575
H(16) H(25) 2.629 .
H(17) N(2) 1.945 .
H(17) C(7) 3.249 4_575
H(17) C(11) 3.240 .
H(17) C(12) 2.015 .
H(17) C(15) 3.151 .
H(17) B(1) 3.223 4_575
H(17) H(1) 2.900 1_455
H(17) H(4) 2.898 3_655
H(17) H(5) 3.514 3_655
H(17) H(10) 2.661 4_575
H(17) H(11) 3.014 4_575
H(17) H(15) 3.033 3_555
H(17) H(16) 2.299 .
H(17) H(22) 2.785 4_575
H(17) H(23) 3.399 3_555
H(17) H(24) 2.876 4_575
H(17) H(25) 3.012 3_555
H(18) O(1) 2.898 3_555
H(18) N(2) 2.555 .
H(18) C(12) 3.589 3_555
H(18) C(14) 3.301 .
H(18) C(15) 2.054 .
H(18) C(17) 1.996 .
H(18) C(18) 3.257 .
H(18) C(18) 3.254 2_475
H(18) C(19) 3.455 2_475
H(18) H(2) 3.562 3_655
H(18) H(7) 3.572 1_455
H(18) H(8) 3.294 1_455
H(18) H(8) 3.576 2_475
H(18) H(9) 3.516 1_455
H(18) H(10) 3.297 2_475
H(18) H(14) 3.437 2_475
H(18) H(16) 2.839 3_555
H(18) H(19) 2.285 .
H(18) H(20) 3.007 2_475
H(18) H(21) 3.379 2_475
H(18) H(25) 2.478 3_555
H(19) C(1) 3.260 4_574
H(19) C(2) 3.246 4_574
H(19) C(6) 3.477 2_475
H(19) C(8) 3.397 2_475
H(19) C(9) 3.372 2_475
H(19) C(14) 3.552 2_475
H(19) C(15) 3.255 .
H(19) C(16) 1.994 .
H(19) C(18) 2.048 .
H(19) C(19) 3.251 .
H(19) C(19) 3.383 2_475
H(19) H(2) 2.723 4_574
H(19) H(3) 2.656 4_574
H(19) H(8) 3.535 1_455
H(19) H(8) 2.624 2_475
H(19) H(9) 3.512 1_455
H(19) H(10) 3.525 2_475
H(19) H(12) 2.742 2_475
H(19) H(14) 2.550 2_475
H(19) H(18) 2.285 .
H(19) H(20) 2.349 .
H(19) H(21) 3.522 2_475
H(20) O(1) 3.135 4_574
H(20) C(1) 3.077 4_574
H(20) C(2) 3.227 4_574
H(20) C(14) 3.279 .
H(20) C(16) 3.250 .
H(20) C(17) 2.053 .
H(20) C(19) 2.013 .
H(20) H(1) 3.541 4_574
H(20) H(2) 2.951 4_574
H(20) H(3) 3.191 4_574
H(20) H(8) 3.462 2_475
H(20) H(9) 3.553 1_455
H(20) H(13) 2.897 4_574
H(20) H(16) 3.393 4_574
H(20) H(18) 3.007 2_575
H(20) H(19) 2.349 .
H(20) H(21) 2.303 .
H(20) H(25) 3.478 4_574
H(21) N(1) 3.534 .
H(21) C(9) 2.844 .
H(21) C(10) 2.697 .
H(21) C(11) 2.711 .
H(21) C(14) 2.052 .
H(21) C(15) 3.285 .
H(21) C(17) 3.256 .
H(21) C(18) 2.006 .
H(21) B(1) 3.339 .
H(21) H(5) 3.545 2_465
H(21) H(9) 3.585 1_455
H(21) H(10) 3.515 .
H(21) H(14) 2.226 .
H(21) H(15) 2.319 .
H(21) H(16) 3.566 4_574
H(21) H(18) 3.379 2_575
H(21) H(19) 3.522 2_575
H(21) H(20) 2.303 .
H(21) H(22) 2.655 .
H(21) H(23) 3.523 .
H(21) H(24) 3.176 2_465
H(22) N(1) 2.140 .
H(22) C(4) 3.387 .
H(22) C(4) 3.568 2_465
H(22) C(7) 2.734 .
H(22) C(7) 3.577 2_465
H(22) C(9) 2.812 .
H(22) C(10) 3.127 .
H(22) C(13) 3.531 4_574
H(22) C(19) 3.589 .
H(22) H(4) 3.200 2_465
H(22) H(5) 3.525 .
H(22) H(5) 2.772 2_465
H(22) H(10) 2.484 .
H(22) H(11) 3.062 .
H(22) H(11) 2.654 2_465
H(22) H(14) 2.767 .
H(22) H(15) 2.521 .
H(22) H(16) 3.356 4_574
H(22) H(17) 2.785 4_574
H(22) H(21) 2.655 .
H(22) H(23) 1.584 .
H(22) H(24) 1.584 .
H(22) H(24) 3.499 2_465
H(23) O(1) 3.087 .
H(23) N(1) 2.140 .
H(23) C(4) 2.757 .
H(23) C(7) 3.362 .
H(23) C(7) 3.244 2_465
H(23) C(9) 2.876 .
H(23) C(10) 2.742 .
H(23) H(1) 3.131 3_645
H(23) H(5) 2.853 .
H(23) H(6) 2.690 .
H(23) H(9) 3.579 2_465
H(23) H(10) 3.543 .
H(23) H(10) 3.555 2_465
H(23) H(11) 3.595 .
H(23) H(11) 2.284 2_465
H(23) H(14) 3.320 .
H(23) H(15) 2.133 .
H(23) H(17) 3.399 3_545
H(23) H(21) 3.523 .
H(23) H(22) 1.584 .
H(23) H(24) 1.584 .
H(23) H(25) 3.175 .
H(24) N(1) 2.140 .
H(24) C(4) 2.753 .
H(24) C(7) 2.695 .
H(24) C(9) 3.447 .
H(24) C(19) 3.590 2_565
H(24) H(4) 3.179 2_465
H(24) H(5) 2.460 .
H(24) H(6) 3.165 .
H(24) H(9) 3.348 2_465
H(24) H(10) 2.869 .
H(24) H(11) 2.540 .
H(24) H(11) 2.900 2_465
H(24) H(15) 3.463 .
H(24) H(15) 3.301 2_565
H(24) H(17) 2.876 4_574
H(24) H(21) 3.176 2_565
H(24) H(22) 1.584 .
H(24) H(22) 3.499 2_565
H(24) H(23) 1.584 .
H(25) N(2) 1.970 3_545
H(25) C(9) 3.107 .
H(25) C(10) 1.871 .
H(25) C(11) 2.711 .
H(25) C(12) 2.971 .
H(25) C(13) 2.932 3_545
H(25) C(15) 2.862 3_545
H(25) C(16) 2.981 3_545
H(25) H(6) 2.915 .
H(25) H(7) 3.050 3_645
H(25) H(13) 3.266 .
H(25) H(15) 2.093 .
H(25) H(16) 2.629 .
H(25) H(17) 3.012 3_545
H(25) H(18) 2.478 3_545
H(25) H(20) 3.478 4_575
H(25) H(23) 3.175 .

loop_
_geom_torsion_atom_site_label_1
_geom_torsion_atom_site_label_2
_geom_torsion_atom_site_label_3
_geom_torsion_atom_site_label_4
_geom_torsion
C(4) N(1) C(7) C(6) -66.89(19)
C(7) N(1) C(4) C(3) 48.15(19)
C(4) N(1) C(9) C(8) 43.97(18)
C(4) N(1) C(9) C(10) -84.16(18)
C(9) N(1) C(4) C(3) -66.81(19)
B(1) N(1) C(4) C(3) 165.74(16)
C(7) N(1) C(9) C(8) -71.81(17)
C(7) N(1) C(9) C(10) 160.05(15)
C(9) N(1) C(7) C(6) 50.85(19)
B(1) N(1) C(7) C(6) 174.11(16)
B(1) N(1) C(9) C(8) 169.06(15)
B(1) N(1) C(9) C(10) 40.9(2)
C(13) N(2) C(15) C(14) 3.5(2)
C(13) N(2) C(15) C(16) -177.83(18)
C(15) N(2) C(13) C(12) -1.4(3)
C(1) C(2) C(3) C(4) -147.3(2)
C(1) C(2) C(3) C(5) -23.9(3)
C(2) C(3) C(4) N(1) 144.48(17)
C(2) C(3) C(5) C(6) 165.57(17)
C(2) C(3) C(5) C(8) -77.0(2)
C(4) C(3) C(5) C(6) -69.11(19)
C(4) C(3) C(5) C(8) 48.30(19)
C(5) C(3) C(4) N(1) 17.0(2)
C(3) C(5) C(6) C(7) 51.2(2)
C(3) C(5) C(8) C(9) -70.66(18)
C(6) C(5) C(8) C(9) 45.62(19)
C(8) C(5) C(6) C(7) -66.3(2)
C(5) C(6) C(7) N(1) 15.0(2)
C(5) C(8) C(9) N(1) 20.88(19)
C(5) C(8) C(9) C(10) 149.44(15)
N(1) C(9) C(10) O(1) 72.31(18)
N(1) C(9) C(10) C(11) -164.63(14)
C(8) C(9) C(10) O(1) -53.67(19)
C(8) C(9) C(10) C(11) 69.39(19)
O(1) C(10) C(11) C(12) 12.6(2)
O(1) C(10) C(11) C(14) -166.03(16)
C(9) C(10) C(11) C(12) -109.6(2)
C(9) C(10) C(11) C(14) 71.8(2)
C(10) C(11) C(12) C(13) -176.89(18)
C(10) C(11) C(14) C(15) 178.83(16)
C(10) C(11) C(14) C(19) -0.9(2)
C(12) C(11) C(14) C(15) 0.2(2)
C(12) C(11) C(14) C(19) -179.59(19)
C(14) C(11) C(12) C(13) 1.8(2)
C(11) C(12) C(13) N(2) -1.2(3)
C(11) C(14) C(15) N(2) -2.9(2)
C(11) C(14) C(15) C(16) 178.46(17)
C(11) C(14) C(19) C(18) -177.52(19)
C(15) C(14) C(19) C(18) 2.7(2)
C(19) C(14) C(15) N(2) 176.90(18)
C(19) C(14) C(15) C(16) -1.8(2)
N(2) C(15) C(16) C(17) -178.81(19)
C(14) C(15) C(16) C(17) -0.1(2)
C(15) C(16) C(17) C(18) 1.1(3)
C(16) C(17) C(18) C(19) -0.1(3)
C(17) C(18) C(19) C(14) -1.8(3)
